data_7055762
loop_
_publ_author_name
'Asmafiliz, Nuran'
'K\?il\?i\,c, Zeynel'
'Civan, Mehmet'
'Avc\?i, Orhan'
'Yasemin G\"onder (n\'ee Ko\,c), L.'
'A\,c\?ik, Leyla'
'Ayd\?in, Bet\"ul'
'T\"urk, Mustafa'
'H\"okelek, Tuncer'

_publ_section_title
;
 Phosphorus--nitrogen compounds. Part 36. Syntheses, Langmuir--Blodgett
 thin films and biological activities of spiro-bino-spiro trimeric
 phosphazenes
;
_journal_issue 11
_journal_name_full 'New J. Chem.'
_journal_page_first 9609
_journal_paper_doi 10.1039/C6NJ02052F
_journal_volume 40
_journal_year 2016
_chemical_formula_moiety 'C16 H26 Cl8 N10 P6'
_chemical_formula_sum 'C16 H26 Cl8 N10 P6'
_chemical_formula_weight 827.89
_chemical_name_systematic
;
 ?
;
_space_group_crystal_system monoclinic
_space_group_IT_number 14
_space_group_name_Hall '-P 2yn'
_space_group_name_H-M_alt 'P 1 21/n 1'
_symmetry_space_group_name_Hall '-P 2yn'
_symmetry_space_group_name_H-M 'P 1 21/n 1'
_atom_sites_solution_hydrogens geom
_audit_creation_method SHELXL-2013
_audit_update_record
;
2016-06-13 deposited with the CCDC.
2016-09-15 downloaded from the CCDC.
;
_cell_angle_alpha 90
_cell_angle_beta 108.227(2)
_cell_angle_gamma 90
_cell_formula_units_Z 4
_cell_length_a 12.5574(6)
_cell_length_b 17.0478(8)
_cell_length_c 16.6323(8)
_cell_measurement_reflns_used 9939
_cell_measurement_temperature 99(2)
_cell_measurement_theta_max 26.01
_cell_measurement_theta_min 2.44
_cell_volume 3381.9(3)
_computing_cell_refinement 'Bruker SAINT'
_computing_data_collection 'Bruker APEX2'
_computing_data_reduction 'Bruker SAINT'
_computing_molecular_graphics 'Bruker SHELXTL'
_computing_publication_material 'Ortep-3 for Windows (Farrugia, 1997)'
_computing_structure_refinement 'SHELXL-2013 (Sheldrick, 2013)'
_computing_structure_solution 'SHELXS-2013 (Sheldrick, 2013)'
_diffrn_ambient_temperature 99(2)
_diffrn_measured_fraction_theta_full 0.999
_diffrn_measured_fraction_theta_max 0.986
_diffrn_measurement_device_type 'Bruker APEX-II CCD'
_diffrn_measurement_method '\f and \w scans'
_diffrn_radiation_type MoK\a
_diffrn_radiation_wavelength 0.71073
_diffrn_reflns_av_R_equivalents 0.0316
_diffrn_reflns_av_unetI/netI 0.0358
_diffrn_reflns_Laue_measured_fraction_full 0.999
_diffrn_reflns_Laue_measured_fraction_max 0.986
_diffrn_reflns_limit_h_max 15
_diffrn_reflns_limit_h_min -15
_diffrn_reflns_limit_k_max 20
_diffrn_reflns_limit_k_min -20
_diffrn_reflns_limit_l_max 18
_diffrn_reflns_limit_l_min -20
_diffrn_reflns_number 24156
_diffrn_reflns_point_group_measured_fraction_full 0.999
_diffrn_reflns_point_group_measured_fraction_max 0.986
_diffrn_reflns_theta_full 25.242
_diffrn_reflns_theta_max 26.052
_diffrn_reflns_theta_min 1.757
_diffrn_source 'fine-focus sealed tube'
_exptl_absorpt_coefficient_mu 0.979
_exptl_absorpt_correction_T_max 0.847
_exptl_absorpt_correction_T_min 0.754
_exptl_absorpt_correction_type multi-scan
_exptl_absorpt_process_details 'SADABS; Bruker, 2005'
_exptl_crystal_colour colourless
_exptl_crystal_density_diffrn 1.626
_exptl_crystal_density_method 'not measured'
_exptl_crystal_description prism
_exptl_crystal_F_000 1672
_exptl_crystal_size_max 0.300
_exptl_crystal_size_mid 0.240
_exptl_crystal_size_min 0.170
_refine_diff_density_max 0.631
_refine_diff_density_min -0.488
_refine_diff_density_rms 0.114
_refine_ls_extinction_method none
_refine_ls_goodness_of_fit_ref 1.088
_refine_ls_hydrogen_treatment constr
_refine_ls_matrix_type full
_refine_ls_number_parameters 363
_refine_ls_number_reflns 6607
_refine_ls_number_restraints 0
_refine_ls_restrained_S_all 1.088
_refine_ls_R_factor_all 0.0869
_refine_ls_R_factor_gt 0.0551
_refine_ls_shift/su_max 0.000
_refine_ls_shift/su_mean 0.000
_refine_ls_structure_factor_coef Fsqd
_refine_ls_weighting_details 'w=1/[\s^2^(Fo^2^)+(0.0138P)^2^+20.0935P] where P=(Fo^2^+2Fc^2^)/3'
_refine_ls_weighting_scheme calc
_refine_ls_wR_factor_gt 0.1050
_refine_ls_wR_factor_ref 0.1259
_reflns_Friedel_coverage 0.000
_reflns_number_gt 4891
_reflns_number_total 6607
_reflns_threshold_expression 'I > 2\s(I)'
_cod_data_source_file c6nj02052f2.cif
_cod_data_source_block shelx
_cod_depositor_comments 'Adding full bibliography for 7055761--7055763.cif.'
_cod_database_code 7055762
_shelx_space_group_comment
;
The symmetry employed for this shelxl refinement is uniquely defined
by the following loop, which should always be used as a source of
symmetry information in preference to the above space-group names.
They are only intended as comments.
;
_shelx_estimated_absorpt_t_min 0.758
_shelx_estimated_absorpt_t_max 0.851
_shelxl_version_number 2013-4

loop_
_space_group_symop_operation_xyz
'x, y, z'
'-x+1/2, y+1/2, -z+1/2'
'-x, -y, -z'
'x-1/2, -y-1/2, z-1/2'

loop_
_atom_site_label
_atom_site_type_symbol
_atom_site_fract_x
_atom_site_fract_y
_atom_site_fract_z
_atom_site_U_iso_or_equiv
_atom_site_adp_type
_atom_site_occupancy
_atom_site_site_symmetry_order
_atom_site_calc_flag
_atom_site_refinement_flags_posn
_atom_site_refinement_flags_adp
Cl1 Cl 1.05229(11) 0.10838(9) 0.51940(8) 0.0411(3) Uani 1 1 d . .
Cl2 Cl 0.86090(10) 0.20237(8) 0.55239(7) 0.0338(3) Uani 1 1 d . .
Cl3 Cl 1.11153(11) 0.34385(10) 0.35187(10) 0.0508(4) Uani 1 1 d . .
Cl4 Cl 0.93838(15) 0.43013(9) 0.41515(10) 0.0534(4) Uani 1 1 d . .
Cl5 Cl 0.58979(10) 0.49399(8) -0.15478(8) 0.0349(3) Uani 1 1 d . .
Cl6 Cl 0.71201(11) 0.62287(7) -0.22182(7) 0.0327(3) Uani 1 1 d . .
Cl7 Cl 0.67208(11) 0.30314(8) -0.34621(9) 0.0410(3) Uani 1 1 d . .
Cl8 Cl 0.79443(13) 0.42893(9) -0.41718(8) 0.0466(4) Uani 1 1 d . .
P1 P 0.80696(10) 0.21370(8) 0.29812(7) 0.0261(3) Uani 1 1 d . .
P2 P 0.97357(11) 0.32179(8) 0.38309(8) 0.0309(3) Uani 1 1 d . .
P3 P 0.94163(10) 0.19160(8) 0.46556(7) 0.0257(3) Uani 1 1 d . .
P4 P 0.91538(10) 0.42001(7) -0.14748(7) 0.0250(3) Uani 1 1 d . .
P5 P 0.76235(10) 0.40121(7) -0.31035(7) 0.0251(3) Uani 1 1 d . .
P6 P 0.71594(10) 0.50668(7) -0.20366(7) 0.0240(3) Uani 1 1 d . .
N1 N 0.8777(3) 0.2943(2) 0.3041(2) 0.0304(9) Uani 1 1 d . .
N2 N 1.0089(3) 0.2703(3) 0.4662(2) 0.0346(10) Uani 1 1 d . .
N3 N 0.8592(3) 0.1600(2) 0.3809(2) 0.0278(9) Uani 1 1 d . .
N4 N 0.8744(3) 0.3809(2) -0.2404(2) 0.0271(9) Uani 1 1 d . .
N5 N 0.6807(3) 0.4659(2) -0.2936(2) 0.0304(9) Uani 1 1 d . .
N6 N 0.8280(3) 0.4842(2) -0.1353(2) 0.0287(9) Uani 1 1 d . .
N7 N 0.6719(3) 0.2260(3) 0.2796(3) 0.0333(10) Uani 1 1 d . .
N8 N 0.7943(3) 0.1691(3) 0.2092(2) 0.0306(9) Uani 1 1 d . .
N9 N 0.9436(3) 0.3525(2) -0.0736(2) 0.0279(9) Uani 1 1 d . .
N10 N 1.0429(3) 0.4562(2) -0.1227(2) 0.0290(9) Uani 1 1 d . .
C1 C 0.9158(4) 0.1052(3) -0.0283(3) 0.0366(12) Uani 1 1 d . .
H1 H 0.9301 0.0647 -0.0629 0.044 Uiso 1 1 calc R U
C2 C 0.9088(4) 0.0876(3) 0.0513(3) 0.0342(12) Uani 1 1 d . .
H2 H 0.9189 0.0350 0.0712 0.041 Uiso 1 1 calc R U
C3 C 0.8874(4) 0.1457(3) 0.1017(3) 0.0284(10) Uani 1 1 d . .
C4 C 0.8708(4) 0.2222(3) 0.0709(3) 0.0295(11) Uani 1 1 d . .
H4 H 0.8548 0.2626 0.1048 0.035 Uiso 1 1 calc R U
C5 C 0.8773(4) 0.2401(3) -0.0086(3) 0.0308(11) Uani 1 1 d . .
C6 C 0.9018(4) 0.1813(3) -0.0570(3) 0.0336(12) Uani 1 1 d . .
H6 H 0.9092 0.1936 -0.1108 0.040 Uiso 1 1 calc R U
C7 C 0.8847(4) 0.1273(3) 0.1895(3) 0.0338(12) Uani 1 1 d . .
H7A H 0.8743 0.0701 0.1945 0.041 Uiso 1 1 calc R U
H7B H 0.9573 0.1420 0.2311 0.041 Uiso 1 1 calc R U
C8 C 0.8543(4) 0.3222(3) -0.0431(3) 0.0366(12) Uani 1 1 d . .
H8A H 0.8454 0.3573 0.0018 0.044 Uiso 1 1 calc R U
H8B H 0.7828 0.3226 -0.0903 0.044 Uiso 1 1 calc R U
C9 C 1.0523(4) 0.3694(3) -0.0095(3) 0.0313(11) Uani 1 1 d . .
H9A H 1.0887 0.3203 0.0172 0.038 Uiso 1 1 calc R U
H9B H 1.0423 0.4045 0.0350 0.038 Uiso 1 1 calc R U
C10 C 1.1219(4) 0.4090(3) -0.0574(3) 0.0318(11) Uani 1 1 d . .
H10A H 1.1589 0.3695 -0.0833 0.038 Uiso 1 1 calc R U
H10B H 1.1801 0.4427 -0.0191 0.038 Uiso 1 1 calc R U
C11 C 1.0811(5) 0.4938(4) -0.1881(3) 0.0431(14) Uani 1 1 d . .
H11A H 1.0914 0.4527 -0.2272 0.052 Uiso 1 1 calc R U
H11B H 1.0215 0.5297 -0.2213 0.052 Uiso 1 1 calc R U
C12 C 1.1862(6) 0.5384(4) -0.1558(4) 0.0588(18) Uani 1 1 d . .
H12A H 1.2473 0.5028 -0.1267 0.088 Uiso 1 1 calc R U
H12B H 1.1778 0.5786 -0.1161 0.088 Uiso 1 1 calc R U
H12C H 1.2036 0.5636 -0.2032 0.088 Uiso 1 1 calc R U
C13 C 0.6783(4) 0.1491(3) 0.1615(3) 0.0379(13) Uani 1 1 d . .
H13A H 0.6654 0.1534 0.0999 0.045 Uiso 1 1 calc R U
H13B H 0.6600 0.0951 0.1748 0.045 Uiso 1 1 calc R U
C14 C 0.6087(4) 0.2087(4) 0.1904(3) 0.0416(14) Uani 1 1 d . .
H14A H 0.5986 0.2568 0.1556 0.050 Uiso 1 1 calc R U
H14B H 0.5339 0.1869 0.1858 0.050 Uiso 1 1 calc R U
C15 C 0.6257(5) 0.2779(3) 0.3294(4) 0.0427(13) Uani 1 1 d . .
H15A H 0.5527 0.2565 0.3302 0.051 Uiso 1 1 calc R U
H15B H 0.6766 0.2782 0.3885 0.051 Uiso 1 1 calc R U
C16 C 0.6084(5) 0.3614(4) 0.2976(4) 0.0541(17) Uani 1 1 d . .
H16A H 0.5529 0.3624 0.2410 0.081 Uiso 1 1 calc R U
H16B H 0.6797 0.3827 0.2947 0.081 Uiso 1 1 calc R U
H16C H 0.5816 0.3933 0.3363 0.081 Uiso 1 1 calc R U

loop_
_atom_site_aniso_label
_atom_site_aniso_U_11
_atom_site_aniso_U_22
_atom_site_aniso_U_33
_atom_site_aniso_U_23
_atom_site_aniso_U_13
_atom_site_aniso_U_12
Cl1 0.0386(7) 0.0521(8) 0.0293(6) 0.0026(6) 0.0059(5) 0.0168(6)
Cl2 0.0287(6) 0.0495(8) 0.0249(6) -0.0050(5) 0.0111(5) -0.0029(5)
Cl3 0.0309(7) 0.0701(11) 0.0555(9) 0.0122(8) 0.0192(6) -0.0080(7)
Cl4 0.0724(11) 0.0386(8) 0.0558(9) -0.0053(7) 0.0297(8) -0.0046(7)
Cl5 0.0328(6) 0.0382(7) 0.0378(7) 0.0009(5) 0.0169(5) -0.0031(5)
Cl6 0.0430(7) 0.0278(6) 0.0311(6) 0.0006(5) 0.0171(5) -0.0008(5)
Cl7 0.0308(7) 0.0326(7) 0.0540(8) -0.0112(6) 0.0053(6) -0.0001(5)
Cl8 0.0619(9) 0.0565(9) 0.0262(6) 0.0072(6) 0.0207(6) 0.0110(7)
P1 0.0218(6) 0.0370(7) 0.0188(6) 0.0056(5) 0.0055(5) 0.0004(5)
P2 0.0283(7) 0.0379(8) 0.0273(6) 0.0039(5) 0.0102(5) -0.0050(6)
P3 0.0225(6) 0.0360(7) 0.0178(6) 0.0022(5) 0.0051(5) 0.0004(5)
P4 0.0217(6) 0.0329(7) 0.0194(6) 0.0001(5) 0.0052(5) 0.0031(5)
P5 0.0273(6) 0.0286(7) 0.0177(6) -0.0020(5) 0.0046(5) 0.0039(5)
P6 0.0244(6) 0.0270(6) 0.0204(6) -0.0023(5) 0.0067(5) 0.0020(5)
N1 0.029(2) 0.037(2) 0.024(2) 0.0091(18) 0.0062(17) 0.0020(18)
N2 0.030(2) 0.044(3) 0.024(2) 0.0018(18) 0.0008(17) -0.015(2)
N3 0.030(2) 0.032(2) 0.0200(19) 0.0051(16) 0.0064(16) 0.0001(18)
N4 0.022(2) 0.036(2) 0.0225(19) -0.0030(17) 0.0060(16) 0.0058(17)
N5 0.029(2) 0.035(2) 0.0205(19) -0.0041(17) -0.0019(16) 0.0077(18)
N6 0.030(2) 0.036(2) 0.0182(19) -0.0017(17) 0.0048(16) 0.0063(18)
N7 0.025(2) 0.046(3) 0.029(2) 0.0074(19) 0.0093(17) 0.0018(19)
N8 0.024(2) 0.046(3) 0.0180(19) 0.0032(18) 0.0013(16) -0.0029(19)
N9 0.024(2) 0.036(2) 0.022(2) 0.0045(17) 0.0053(16) -0.0016(18)
N10 0.025(2) 0.038(2) 0.0221(19) 0.0030(17) 0.0049(16) 0.0013(18)
C1 0.036(3) 0.039(3) 0.038(3) -0.014(2) 0.016(2) -0.003(2)
C2 0.036(3) 0.029(3) 0.038(3) -0.002(2) 0.013(2) -0.002(2)
C3 0.024(2) 0.034(3) 0.024(2) 0.000(2) 0.0042(19) 0.001(2)
C4 0.027(2) 0.037(3) 0.026(2) -0.004(2) 0.009(2) -0.001(2)
C5 0.023(2) 0.040(3) 0.030(3) -0.001(2) 0.009(2) -0.001(2)
C6 0.030(3) 0.047(3) 0.026(2) -0.003(2) 0.012(2) -0.007(2)
C7 0.036(3) 0.037(3) 0.024(2) 0.004(2) 0.004(2) 0.008(2)
C8 0.030(3) 0.046(3) 0.039(3) 0.008(2) 0.018(2) 0.008(2)
C9 0.032(3) 0.033(3) 0.024(2) 0.000(2) 0.002(2) -0.001(2)
C10 0.024(2) 0.040(3) 0.028(3) -0.003(2) 0.003(2) 0.001(2)
C11 0.039(3) 0.061(4) 0.031(3) 0.004(3) 0.013(2) -0.003(3)
C12 0.066(4) 0.059(4) 0.049(4) 0.008(3) 0.016(3) -0.025(4)
C13 0.032(3) 0.056(4) 0.023(2) 0.004(2) 0.003(2) -0.009(3)
C14 0.022(3) 0.067(4) 0.032(3) 0.014(3) 0.002(2) -0.004(3)
C15 0.033(3) 0.049(4) 0.049(3) 0.010(3) 0.018(3) 0.003(3)
C16 0.043(3) 0.056(4) 0.071(4) 0.019(3) 0.029(3) 0.014(3)

loop_
_atom_type_symbol
_atom_type_description
_atom_type_scat_dispersion_real
_atom_type_scat_dispersion_imag
_atom_type_scat_source
C C 0.0033 0.0016 'International Tables Vol C Tables 4.2.6.8 and 6.1.1.4'
H H 0.0000 0.0000 'International Tables Vol C Tables 4.2.6.8 and 6.1.1.4'
N N 0.0061 0.0033 'International Tables Vol C Tables 4.2.6.8 and 6.1.1.4'
P P 0.1023 0.0942 'International Tables Vol C Tables 4.2.6.8 and 6.1.1.4'
Cl Cl 0.1484 0.1585 'International Tables Vol C Tables 4.2.6.8 and 6.1.1.4'

loop_
_geom_angle_atom_site_label_1
_geom_angle_atom_site_label_2
_geom_angle_atom_site_label_3
_geom_angle
N1 P1 N7 114.7(2)
N1 P1 N8 110.4(2)
N3 P1 N1 111.1(2)
N3 P1 N7 110.7(2)
N3 P1 N8 114.1(2)
N8 P1 N7 95.0(2)
Cl3 P2 Cl4 100.18(9)
N1 P2 Cl3 110.12(17)
N1 P2 Cl4 109.01(18)
N1 P2 N2 120.3(2)
N2 P2 Cl3 107.66(17)
N2 P2 Cl4 107.70(18)
Cl1 P3 Cl2 100.33(7)
N2 P3 Cl1 107.72(17)
N2 P3 Cl2 107.79(17)
N3 P3 Cl1 109.43(17)
N3 P3 Cl2 109.75(16)
N3 P3 N2 120.0(2)
N4 P4 N9 111.0(2)
N4 P4 N10 112.9(2)
N6 P4 N4 112.1(2)
N6 P4 N9 112.3(2)
N6 P4 N10 111.3(2)
N9 P4 N10 96.3(2)
Cl8 P5 Cl7 100.68(8)
N4 P5 Cl7 109.35(17)
N4 P5 Cl8 109.30(16)
N4 P5 N5 120.3(2)
N5 P5 Cl7 107.19(17)
N5 P5 Cl8 108.22(16)
Cl6 P6 Cl5 100.52(7)
N5 P6 Cl5 108.25(17)
N5 P6 Cl6 107.81(17)
N6 P6 Cl5 109.00(16)
N6 P6 Cl6 109.15(17)
N6 P6 N5 120.3(2)
P2 N1 P1 125.0(2)
P2 N2 P3 117.5(2)
P3 N3 P1 123.5(3)
P5 N4 P4 124.5(2)
P6 N5 P5 117.8(2)
P6 N6 P4 124.9(2)
C14 N7 P1 111.3(3)
C15 N7 P1 123.1(4)
C15 N7 C14 120.7(4)
C7 N8 P1 124.8(3)
C7 N8 C13 118.4(4)
C13 N8 P1 113.5(3)
C8 N9 P4 119.9(3)
C8 N9 C9 117.2(4)
C9 N9 P4 109.8(3)
C10 N10 P4 111.2(3)
C10 N10 C11 119.2(4)
C11 N10 P4 119.8(3)
C2 C1 H1 120.1
C6 C1 C2 119.7(5)
C6 C1 H1 120.1
C1 C2 H2 119.7
C3 C2 C1 120.6(5)
C3 C2 H2 119.7
C2 C3 C4 118.9(4)
C2 C3 C7 120.6(5)
C4 C3 C7 120.5(4)
C3 C4 H4 119.6
C5 C4 C3 120.8(5)
C5 C4 H4 119.6
C4 C5 C8 120.5(5)
C6 C5 C4 119.2(5)
C6 C5 C8 120.2(4)
C1 C6 C5 120.7(5)
C1 C6 H6 119.6
C5 C6 H6 119.6
N8 C7 C3 111.8(4)
N8 C7 H7A 109.3
N8 C7 H7B 109.3
C3 C7 H7A 109.3
C3 C7 H7B 109.3
H7A C7 H7B 107.9
N9 C8 C5 112.6(4)
N9 C8 H8A 109.1
N9 C8 H8B 109.1
C5 C8 H8A 109.1
C5 C8 H8B 109.1
H8B C8 H8A 107.8
N9 C9 C10 105.3(4)
N9 C9 H9A 110.7
N9 C9 H9B 110.7
C10 C9 H9A 110.7
C10 C9 H9B 110.7
H9A C9 H9B 108.8
N10 C10 C9 105.5(4)
N10 C10 H10A 110.6
N10 C10 H10B 110.6
C9 C10 H10A 110.6
C9 C10 H10B 110.6
H10B C10 H10A 108.8
N10 C11 C12 114.8(5)
N10 C11 H11A 108.6
N10 C11 H11B 108.6
C12 C11 H11A 108.6
C12 C11 H11B 108.6
H11B C11 H11A 107.5
C11 C12 H12A 109.5
C11 C12 H12B 109.5
C11 C12 H12C 109.5
H12B C12 H12A 109.5
H12B C12 H12C 109.5
H12C C12 H12A 109.5
N8 C13 C14 104.3(4)
N8 C13 H13A 110.9
N8 C13 H13B 110.9
C14 C13 H13A 110.9
C14 C13 H13B 110.9
H13B C13 H13A 108.9
N7 C14 C13 105.7(4)
N7 C14 H14A 110.6
N7 C14 H14B 110.6
C13 C14 H14A 110.6
C13 C14 H14B 110.6
H14A C14 H14B 108.7
N7 C15 C16 114.3(5)
N7 C15 H15A 108.7
N7 C15 H15B 108.7
C16 C15 H15A 108.7
C16 C15 H15B 108.7
H15B C15 H15A 107.6
C15 C16 H16A 109.5
C15 C16 H16B 109.5
C15 C16 H16C 109.5
H16B C16 H16A 109.5
H16B C16 H16C 109.5
H16C C16 H16A 109.5

loop_
_geom_bond_atom_site_label_1
_geom_bond_atom_site_label_2
_geom_bond_distance
Cl1 P3 1.9918(18)
Cl2 P3 2.0156(16)
Cl3 P2 1.9937(18)
Cl4 P2 2.010(2)
Cl5 P6 2.0056(17)
Cl6 P6 2.0021(17)
Cl7 P5 2.0032(18)
Cl8 P5 1.9977(17)
P1 N1 1.622(4)
P1 N3 1.612(4)
P1 N7 1.640(4)
P1 N8 1.626(4)
P2 N1 1.551(4)
P2 N2 1.579(4)
P3 N2 1.583(4)
P3 N3 1.560(4)
P4 N4 1.613(4)
P4 N6 1.607(4)
P4 N9 1.639(4)
P4 N10 1.643(4)
P5 N4 1.558(4)
P5 N5 1.588(4)
P6 N5 1.582(4)
P6 N6 1.555(4)
N7 C14 1.476(6)
N7 C15 1.452(7)
N8 C7 1.462(6)
N8 C13 1.465(6)
N9 C8 1.462(6)
N9 C9 1.473(6)
N10 C10 1.461(6)
N10 C11 1.467(6)
C1 C2 1.387(7)
C1 H1 0.9500
C2 H2 0.9500
C3 C2 1.378(7)
C3 C7 1.504(6)
C4 C3 1.394(7)
C4 H4 0.9500
C5 C4 1.383(7)
C5 C6 1.380(7)
C6 C1 1.376(7)
C6 H6 0.9500
C7 H7A 0.9900
C7 H7B 0.9900
C8 C5 1.506(7)
C8 H8A 0.9900
C8 H8B 0.9900
C9 H9A 0.9900
C9 H9B 0.9900
C10 C9 1.513(7)
C10 H10A 0.9900
C10 H10B 0.9900
C11 H11A 0.9900
C11 H11B 0.9900
C12 C11 1.473(8)
C12 H12A 0.9800
C12 H12B 0.9800
C12 H12C 0.9800
C13 C14 1.512(8)
C13 H13A 0.9900
C13 H13B 0.9900
C14 H14A 0.9900
C14 H14B 0.9900
C15 C16 1.511(8)
C15 H15A 0.9900
C15 H15B 0.9900
C16 H16A 0.9800
C16 H16B 0.9800
C16 H16C 0.9800

loop_
_geom_torsion_atom_site_label_1
_geom_torsion_atom_site_label_2
_geom_torsion_atom_site_label_3
_geom_torsion_atom_site_label_4
_geom_torsion
N3 P1 N1 P2 -7.2(4)
N7 P1 N1 P2 119.3(3)
N8 P1 N1 P2 -134.8(3)
N1 P1 N3 P3 17.2(4)
N7 P1 N3 P3 -111.5(3)
N8 P1 N3 P3 142.7(3)
N1 P1 N7 C14 103.1(4)
N1 P1 N7 C15 -52.0(5)
N3 P1 N7 C14 -130.2(4)
N3 P1 N7 C15 74.7(4)
N8 P1 N7 C14 -12.1(4)
N8 P1 N7 C15 -167.1(4)
N1 P1 N8 C7 73.3(4)
N1 P1 N8 C13 -127.6(4)
N3 P1 N8 C7 -52.6(5)
N3 P1 N8 C13 106.5(4)
N7 P1 N8 C7 -168.0(4)
N7 P1 N8 C13 -8.9(4)
Cl3 P2 N1 P1 125.8(3)
Cl4 P2 N1 P1 -125.2(3)
N2 P2 N1 P1 -0.2(4)
Cl3 P2 N2 P3 -128.3(3)
Cl4 P2 N2 P3 124.5(3)
N1 P2 N2 P3 -1.1(4)
Cl1 P3 N2 P2 136.7(3)
Cl2 P3 N2 P2 -115.8(3)
N3 P3 N2 P2 10.7(4)
Cl1 P3 N3 P1 -145.1(2)
Cl2 P3 N3 P1 105.7(3)
N2 P3 N3 P1 -19.9(4)
N6 P4 N4 P5 -1.0(4)
N9 P4 N4 P5 125.4(3)
N10 P4 N4 P5 -127.7(3)
N4 P4 N6 P6 0.5(4)
N9 P4 N6 P6 -125.3(3)
N10 P4 N6 P6 128.0(3)
N4 P4 N9 C8 -87.0(4)
N4 P4 N9 C9 132.9(3)
N6 P4 N9 C8 39.4(4)
N6 P4 N9 C9 -100.8(3)
N10 P4 N9 C8 155.5(4)
N10 P4 N9 C9 15.4(3)
N4 P4 N10 C10 -109.2(3)
N4 P4 N10 C11 36.4(5)
N6 P4 N10 C10 123.6(3)
N6 P4 N10 C11 -90.8(4)
N9 P4 N10 C10 6.7(4)
N9 P4 N10 C11 152.3(4)
Cl7 P5 N4 P4 -123.1(3)
Cl8 P5 N4 P4 127.6(3)
N5 P5 N4 P4 1.5(4)
Cl7 P5 N5 P6 124.2(2)
Cl8 P5 N5 P6 -127.9(2)
N4 P5 N5 P6 -1.4(4)
Cl5 P6 N5 P5 -125.3(2)
Cl6 P6 N5 P5 126.8(2)
N6 P6 N5 P5 0.9(4)
Cl5 P6 N6 P4 125.4(3)
Cl6 P6 N6 P4 -125.7(3)
N5 P6 N6 P4 -0.4(4)
P1 N7 C14 C13 28.2(5)
C15 N7 C14 C13 -176.1(4)
P1 N7 C15 C16 89.1(6)
C14 N7 C15 C16 -63.7(7)
P1 N8 C7 C3 -135.9(4)
C13 N8 C7 C3 65.9(6)
P1 N8 C13 C14 25.8(5)
C7 N8 C13 C14 -173.7(4)
P4 N9 C8 C5 153.6(4)
C9 N9 C8 C5 -69.0(6)
P4 N9 C9 C10 -31.6(5)
C8 N9 C9 C10 -173.0(4)
P4 N10 C10 C9 -25.7(5)
C11 N10 C10 C9 -171.5(4)
P4 N10 C11 C12 167.6(5)
C10 N10 C11 C12 -49.6(7)
C6 C1 C2 C3 0.4(8)
C4 C3 C2 C1 1.2(7)
C7 C3 C2 C1 -177.4(5)
C2 C3 C7 N8 -139.9(5)
C4 C3 C7 N8 41.6(6)
C5 C4 C3 C2 -1.0(7)
C5 C4 C3 C7 177.6(4)
C6 C5 C4 C3 -0.7(7)
C8 C5 C4 C3 177.3(4)
C4 C5 C6 C1 2.3(7)
C8 C5 C6 C1 -175.7(5)
C5 C6 C1 C2 -2.1(8)
N9 C8 C5 C4 128.5(5)
N9 C8 C5 C6 -53.5(6)
N10 C10 C9 N9 35.1(5)
N8 C13 C14 N7 -32.2(5)
